data_4310947
loop_
_publ_author_name
'Zdenek Spichal'
'Marek Necas'
'Jiri Pinkas'
'Josef Novosad'

_publ_section_title
;
 The Synthesis and Crystal Structures of Two-Dimensional Coordination
 Polymers of Ph2P(O)-CH2CH2-P(O)Ph2 and Ph2P(O)-C5H3N-P(O)Ph2 with
 Praseodymium
;
_journal_name_full 'Inorganic Chemistry'
_journal_page_first 2776
_journal_page_last 2778
_journal_paper_doi 10.1021/ic0499648
_journal_volume 43
_journal_year 2004
_chemical_formula_sum 'C39 H36 N3 O12 P3 Pr'
_chemical_formula_weight 972.53
_chemical_name_systematic
; 
 ? 
;
_space_group_IT_number 14
_symmetry_cell_setting monoclinic
_symmetry_space_group_name_Hall '-P 2yn'
_symmetry_space_group_name_H-M 'P 1 21/n 1'
_atom_sites_solution_hydrogens geom
_atom_sites_solution_primary direct
_atom_sites_solution_secondary difmap
_audit_creation_method SHELXL-97
_cell_angle_alpha 90.00
_cell_angle_beta 108.376(18)
_cell_angle_gamma 90.00
_cell_formula_units_Z 4
_cell_length_a 13.022(2)
_cell_length_b 19.989(4)
_cell_length_c 16.747(4)
_cell_measurement_temperature 120(2)
_cell_volume 4136.9(15)
_computing_structure_refinement 'SHELXL-97 (Sheldrick, 1997)'
_computing_structure_solution 'SHELXS-97 (Sheldrick, 1990)'
_diffrn_ambient_temperature 120(2)
_diffrn_measured_fraction_theta_full 0.986
_diffrn_measured_fraction_theta_max 0.986
_diffrn_radiation_monochromator graphite
_diffrn_radiation_source 'fine-focus sealed tube'
_diffrn_radiation_type MoK\a
_diffrn_radiation_wavelength 0.71073
_diffrn_reflns_av_R_equivalents 0.0580
_diffrn_reflns_av_sigmaI/netI 0.0413
_diffrn_reflns_limit_h_max 15
_diffrn_reflns_limit_h_min -13
_diffrn_reflns_limit_k_max 23
_diffrn_reflns_limit_k_min -23
_diffrn_reflns_limit_l_max 19
_diffrn_reflns_limit_l_min -19
_diffrn_reflns_number 19663
_diffrn_reflns_theta_full 25.00
_diffrn_reflns_theta_max 25.00
_diffrn_reflns_theta_min 3.28
_exptl_absorpt_coefficient_mu 1.359
_exptl_absorpt_correction_T_max 0.6125
_exptl_absorpt_correction_T_min 0.5499
_exptl_crystal_density_diffrn 1.562
_exptl_crystal_density_method 'not measured'
_exptl_crystal_F_000 1964
_exptl_crystal_size_max 0.50
_exptl_crystal_size_mid 0.40
_exptl_crystal_size_min 0.40
_refine_diff_density_max 1.174
_refine_diff_density_min -0.833
_refine_diff_density_rms 0.105
_refine_ls_extinction_method none
_refine_ls_goodness_of_fit_ref 1.089
_refine_ls_hydrogen_treatment mixed
_refine_ls_matrix_type full
_refine_ls_number_parameters 523
_refine_ls_number_reflns 7183
_refine_ls_number_restraints 0
_refine_ls_restrained_S_all 1.089
_refine_ls_R_factor_all 0.0361
_refine_ls_R_factor_gt 0.0330
_refine_ls_shift/su_max 0.002
_refine_ls_shift/su_mean 0.000
_refine_ls_structure_factor_coef Fsqd
_refine_ls_weighting_details 'calc w=1/[\s^2^(Fo^2^)+(0.0419P)^2^+6.4417P] where P=(Fo^2^+2Fc^2^)/3'
_refine_ls_weighting_scheme calc
_refine_ls_wR_factor_gt 0.0871
_refine_ls_wR_factor_ref 0.0890
_reflns_number_gt 6531
_reflns_number_total 7183
_reflns_threshold_expression >2sigma(I)
_cod_data_source_file ic0499648si20040107_065907.cif
_cod_data_source_block zs12_hyd
_cod_depositor_comments
;
The following automatic conversions were performed:
'_symmetry_cell_setting' value 'Monoclinic' changed to 'monoclinic'
according to '/home/saulius/struct/CIF-dictionaries/cif_core.dic'
dictionary named 'cif_core.dic' version 2.4.1 from 2010-06-29.

Automatic conversion script
Id: cif_fix_enum 1527 2010-12-29 10:47:43Z saulius 
;
_cod_original_cell_volume 4136.8(14)
_cod_database_code 4310947

loop_
_symmetry_equiv_pos_as_xyz
'x, y, z'
'-x+1/2, y+1/2, -z+1/2'
'-x, -y, -z'
'x-1/2, -y-1/2, z-1/2'

loop_
_atom_site_label
_atom_site_type_symbol
_atom_site_fract_x
_atom_site_fract_y
_atom_site_fract_z
_atom_site_U_iso_or_equiv
_atom_site_adp_type
_atom_site_occupancy
_atom_site_symmetry_multiplicity
_atom_site_calc_flag
_atom_site_refinement_flags
_atom_site_disorder_assembly
_atom_site_disorder_group
Pr1 Pr 0.956216(13) 0.175626(8) 0.685688(10) 0.01230(8) Uani 1 1 d . . .
P3 P 0.98779(7) -0.01107(4) 0.62799(5) 0.01370(17) Uani 1 1 d . . .
P1 P 1.18119(6) 0.13700(4) 0.89522(5) 0.01336(17) Uani 1 1 d . . .
O22 O 0.8579(2) 0.11470(11) 0.77893(15) 0.0233(5) Uani 1 1 d . . .
C1F C 1.1180(3) -0.04665(17) 0.6834(2) 0.0180(7) Uani 1 1 d . . .
O31 O 1.01818(18) 0.29613(12) 0.74581(14) 0.0206(5) Uani 1 1 d . . .
O12 O 0.9772(2) 0.18281(12) 0.53680(15) 0.0239(6) Uani 1 1 d . . .
O3 O 0.98322(18) 0.06115(11) 0.65195(13) 0.0167(5) Uani 1 1 d . . .
N20 N 0.8262(2) 0.16756(13) 0.80510(17) 0.0163(6) Uani 1 1 d . . .
O11 O 1.1144(2) 0.21562(13) 0.64027(15) 0.0270(6) Uani 1 1 d . . .
O1 O 1.10166(18) 0.15209(11) 0.81010(13) 0.0173(5) Uani 1 1 d . . .
O13 O 1.1130(2) 0.23176(15) 0.51166(17) 0.0367(7) Uani 1 1 d . . .
C5A C 1.4362(4) 0.1469(2) 0.8053(3) 0.0426(11) Uani 1 1 d . . .
H5AA H 1.4469 0.1567 0.7530 0.051 Uiso 1 1 calc R . .
C1A C 1.3171(3) 0.13552(16) 0.8892(2) 0.0185(7) Uani 1 1 d . . .
O23 O 0.7648(2) 0.16631(13) 0.84691(18) 0.0316(6) Uani 1 1 d . . .
O2 O 0.77470(19) 0.16585(11) 0.59742(14) 0.0183(5) Uani 1 1 d . . .
O32 O 0.8925(2) 0.29132(12) 0.62561(15) 0.0258(6) Uani 1 1 d . . .
C6A C 1.3327(3) 0.1508(2) 0.8127(2) 0.0278(8) Uani 1 1 d . . .
H6AA H 1.2732 0.1637 0.7657 0.033 Uiso 1 1 calc R . .
C2A C 1.4050(3) 0.1168(2) 0.9577(2) 0.0335(9) Uani 1 1 d . . .
H2AA H 1.3948 0.1061 1.0099 0.040 Uiso 1 1 calc R . .
C4F C 1.3045(3) -0.1027(2) 0.7925(3) 0.0428(11) Uani 1 1 d . . .
H4FA H 1.3665 -0.1221 0.8320 0.051 Uiso 1 1 calc R . .
C6B C 1.2060(3) 0.03779(18) 1.0185(2) 0.0266(8) Uani 1 1 d . . .
H6BA H 1.2572 0.0666 1.0557 0.032 Uiso 1 1 calc R . .
C2B C 1.0763(3) 0.01604(17) 0.8828(2) 0.0214(7) Uani 1 1 d . . .
H2BA H 1.0382 0.0300 0.8271 0.026 Uiso 1 1 calc R . .
O33 O 0.9394(2) 0.38763(12) 0.68545(16) 0.0277(6) Uani 1 1 d . . .
C3 C 0.9616(3) -0.02135(16) 0.51627(19) 0.0170(7) Uani 1 1 d . . .
H3A H 0.9704 -0.0691 0.5039 0.020 Uiso 1 1 calc R . .
H3B H 0.8858 -0.0084 0.4862 0.020 Uiso 1 1 calc R . .
N30 N 0.9502(2) 0.32664(13) 0.68570(16) 0.0160(6) Uani 1 1 d . . .
O21 O 0.8607(2) 0.22243(12) 0.78559(16) 0.0250(6) Uani 1 1 d . . .
C4A C 1.5230(3) 0.1289(3) 0.8735(3) 0.0472(12) Uani 1 1 d . . .
H4AA H 1.5935 0.1269 0.8683 0.057 Uiso 1 1 calc R . .
N10 N 1.0695(2) 0.21073(14) 0.56119(18) 0.0220(6) Uani 1 1 d . . .
C1 C 1.1740(3) 0.19814(16) 0.9720(2) 0.0167(7) Uani 1 1 d . . .
H1A H 1.1040 0.1931 0.9830 0.020 Uiso 1 1 calc R . .
H1B H 1.2324 0.1891 1.0253 0.020 Uiso 1 1 calc R . .
C6F C 1.1946(3) -0.0060(2) 0.7380(2) 0.0304(9) Uani 1 1 d . . .
H6FA H 1.1834 0.0409 0.7384 0.036 Uiso 1 1 calc R . .
C3F C 1.2311(3) -0.1428(2) 0.7355(3) 0.0357(10) Uani 1 1 d . . .
H3FA H 1.2442 -0.1894 0.7336 0.043 Uiso 1 1 calc R . .
C5F C 1.2883(3) -0.0347(3) 0.7925(3) 0.0446(12) Uani 1 1 d . . .
H5FA H 1.3414 -0.0070 0.8298 0.053 Uiso 1 1 calc R . .
C2F C 1.1384(3) -0.11509(18) 0.6810(2) 0.0270(8) Uani 1 1 d . . .
H2FA H 1.0879 -0.1428 0.6415 0.032 Uiso 1 1 calc R . .
C3A C 1.5076(3) 0.1137(3) 0.9494(3) 0.0448(11) Uani 1 1 d . . .
H3AA H 1.5676 0.1011 0.9962 0.054 Uiso 1 1 calc R . .
C5B C 1.1838(3) -0.02411(19) 1.0460(2) 0.0314(9) Uani 1 1 d . . .
H5BA H 1.2196 -0.0376 1.1024 0.038 Uiso 1 1 calc R . .
C1B C 1.1532(3) 0.05798(16) 0.9357(2) 0.0165(7) Uani 1 1 d . . .
C5E C 0.7979(3) -0.16467(17) 0.6615(2) 0.0236(8) Uani 1 1 d . . .
H5EA H 0.7854 -0.2105 0.6464 0.028 Uiso 1 1 calc R . .
C4E C 0.7447(3) -0.13507(18) 0.7122(2) 0.0256(8) Uani 1 1 d . . .
H4EA H 0.6950 -0.1605 0.7308 0.031 Uiso 1 1 calc R . .
C2E C 0.8365(3) -0.03185(17) 0.7089(2) 0.0192(7) Uani 1 1 d . . .
H2EA H 0.8504 0.0135 0.7260 0.023 Uiso 1 1 calc R . .
C6E C 0.8695(3) -0.12763(16) 0.6327(2) 0.0198(7) Uani 1 1 d . . .
H6EA H 0.9045 -0.1475 0.5967 0.024 Uiso 1 1 calc R . .
C3E C 0.7633(3) -0.06882(18) 0.7358(2) 0.0254(8) Uani 1 1 d . . .
H3EA H 0.7263 -0.0487 0.7702 0.030 Uiso 1 1 calc R . .
C1E C 0.8896(3) -0.06055(16) 0.65742(19) 0.0156(6) Uani 1 1 d . . .
C4B C 1.1098(3) -0.06655(19) 0.9923(2) 0.0315(9) Uani 1 1 d . . .
H4BA H 1.0965 -0.1096 1.0110 0.038 Uiso 1 1 calc R . .
C3B C 1.0551(3) -0.04565(18) 0.9107(2) 0.0283(8) Uani 1 1 d . . .
H3BA H 1.0027 -0.0741 0.8740 0.034 Uiso 1 1 calc R . .
P2 P 0.67252(7) 0.17080(4) 0.52374(5) 0.01379(18) Uani 1 1 d . . .
C2D C 0.5866(3) 0.23180(19) 0.6368(2) 0.0245(8) Uani 1 1 d . . .
H2DA H 0.6588 0.2321 0.6740 0.029 Uiso 1 1 calc R . .
C2 C 0.6845(3) 0.22962(16) 0.4452(2) 0.0185(7) Uani 1 1 d . . .
H2A H 0.7555 0.2237 0.4362 0.022 Uiso 1 1 calc R . .
H2B H 0.6273 0.2205 0.3912 0.022 Uiso 1 1 calc R . .
C1D C 0.5634(3) 0.20195(16) 0.5578(2) 0.0153(6) Uani 1 1 d . . .
C4D C 0.3991(3) 0.26030(19) 0.6078(2) 0.0282(8) Uani 1 1 d . . .
H4DA H 0.3429 0.2796 0.6251 0.034 Uiso 1 1 calc R . .
C1C C 0.6360(3) 0.09022(16) 0.4755(2) 0.0171(7) Uani 1 1 d . . .
C6C C 0.6586(3) 0.03528(18) 0.5295(2) 0.0264(8) Uani 1 1 d . . .
H6CA H 0.6913 0.0419 0.5882 0.032 Uiso 1 1 calc R . .
C3D C 0.5049(3) 0.2610(2) 0.6613(2) 0.0305(9) Uani 1 1 d . . .
H3DA H 0.5213 0.2816 0.7150 0.037 Uiso 1 1 calc R . .
C5C C 0.6339(3) -0.02879(18) 0.4982(2) 0.0301(9) Uani 1 1 d . . .
H5CA H 0.6491 -0.0659 0.5356 0.036 Uiso 1 1 calc R . .
C4C C 0.5873(3) -0.03891(18) 0.4131(2) 0.0301(9) Uani 1 1 d . . .
H4CA H 0.5714 -0.0830 0.3914 0.036 Uiso 1 1 calc R . .
C5D C 0.3757(3) 0.2313(2) 0.5289(2) 0.0273(8) Uani 1 1 d . . .
H5DA H 0.3034 0.2313 0.4919 0.033 Uiso 1 1 calc R . .
C6D C 0.4567(3) 0.20259(18) 0.5036(2) 0.0230(7) Uani 1 1 d . . .
H6DA H 0.4400 0.1832 0.4492 0.028 Uiso 1 1 calc R . .
C2C C 0.5879(3) 0.07993(18) 0.3901(2) 0.0307(9) Uani 1 1 d . . .
H2CA H 0.5717 0.1170 0.3527 0.037 Uiso 1 1 calc R . .
C3C C 0.5635(4) 0.01579(19) 0.3590(2) 0.0373(10) Uani 1 1 d . . .
H3CA H 0.5302 0.0090 0.3003 0.045 Uiso 1 1 calc R . .

loop_
_atom_site_aniso_label
_atom_site_aniso_U_11
_atom_site_aniso_U_22
_atom_site_aniso_U_33
_atom_site_aniso_U_23
_atom_site_aniso_U_13
_atom_site_aniso_U_12
Pr1 0.01293(11) 0.01031(11) 0.01120(11) 0.00003(6) 0.00030(8) -0.00033(6)
P3 0.0172(4) 0.0106(4) 0.0123(4) -0.0008(3) 0.0032(3) -0.0008(3)
P1 0.0141(4) 0.0115(4) 0.0116(4) -0.0006(3) 0.0000(3) 0.0008(3)
O22 0.0321(14) 0.0138(12) 0.0266(13) 0.0002(10) 0.0129(11) 0.0018(10)
C1F 0.0171(16) 0.0211(18) 0.0152(16) 0.0003(13) 0.0040(14) 0.0027(14)
O31 0.0205(12) 0.0160(12) 0.0193(12) -0.0007(9) -0.0023(10) -0.0002(10)
O12 0.0275(14) 0.0236(13) 0.0191(13) -0.0011(10) 0.0052(11) -0.0070(10)
O3 0.0202(12) 0.0119(11) 0.0165(11) -0.0017(9) 0.0037(10) -0.0013(9)
N20 0.0195(14) 0.0155(15) 0.0153(14) 0.0034(11) 0.0074(12) 0.0023(11)
O11 0.0241(13) 0.0355(15) 0.0194(13) -0.0024(11) 0.0040(11) -0.0043(11)
O1 0.0194(12) 0.0153(11) 0.0127(11) 0.0002(9) -0.0012(9) 0.0003(9)
O13 0.0455(17) 0.0403(17) 0.0337(15) -0.0011(13) 0.0258(14) -0.0054(14)
C5A 0.042(3) 0.049(3) 0.045(3) 0.008(2) 0.026(2) -0.004(2)
C1A 0.0202(17) 0.0132(16) 0.0188(17) -0.0031(13) 0.0016(14) -0.0020(13)
O23 0.0396(16) 0.0227(14) 0.0411(16) 0.0075(11) 0.0252(14) 0.0071(12)
O2 0.0173(12) 0.0183(12) 0.0163(12) 0.0012(9) 0.0013(10) -0.0011(9)
O32 0.0293(13) 0.0140(12) 0.0235(13) 0.0011(10) -0.0066(11) -0.0002(10)
C6A 0.0266(19) 0.028(2) 0.031(2) 0.0048(16) 0.0111(17) 0.0007(16)
C2A 0.0219(19) 0.050(3) 0.026(2) -0.0042(18) 0.0046(17) 0.0026(18)
C4F 0.031(2) 0.062(3) 0.033(2) 0.000(2) 0.0060(19) 0.026(2)
C6B 0.034(2) 0.0193(18) 0.0190(18) 0.0002(14) -0.0018(16) -0.0001(16)
C2B 0.0198(17) 0.0208(18) 0.0193(17) 0.0024(14) 0.0000(14) 0.0004(14)
O33 0.0346(15) 0.0119(13) 0.0357(15) -0.0001(10) 0.0099(12) 0.0032(10)
C3 0.0201(16) 0.0169(16) 0.0127(15) -0.0020(13) 0.0034(14) -0.0033(14)
N30 0.0162(15) 0.0128(15) 0.0191(16) 0.0015(11) 0.0057(13) 0.0000(10)
O21 0.0355(14) 0.0128(12) 0.0313(14) -0.0004(10) 0.0172(12) -0.0018(11)
C4A 0.019(2) 0.064(3) 0.062(3) -0.005(2) 0.019(2) -0.006(2)
N10 0.0291(16) 0.0154(14) 0.0256(16) -0.0008(12) 0.0145(14) -0.0010(12)
C1 0.0234(17) 0.0082(15) 0.0166(16) -0.0004(12) 0.0037(14) 0.0024(13)
C6F 0.0209(18) 0.032(2) 0.035(2) -0.0132(17) 0.0043(17) 0.0023(16)
C3F 0.032(2) 0.036(2) 0.041(2) 0.0093(19) 0.0143(19) 0.0124(18)
C5F 0.023(2) 0.062(3) 0.039(2) -0.027(2) -0.0044(19) 0.012(2)
C2F 0.0228(18) 0.0226(19) 0.034(2) 0.0005(15) 0.0066(17) 0.0004(15)
C3A 0.020(2) 0.068(3) 0.040(3) -0.009(2) -0.0006(19) 0.005(2)
C5B 0.043(2) 0.026(2) 0.0190(18) 0.0082(15) 0.0008(17) 0.0001(18)
C1B 0.0195(16) 0.0132(16) 0.0162(16) 0.0013(13) 0.0049(14) 0.0035(13)
C5E 0.0273(19) 0.0142(17) 0.0219(18) -0.0003(14) -0.0026(16) -0.0068(14)
C4E 0.0281(19) 0.0222(19) 0.0259(19) 0.0048(15) 0.0075(16) -0.0070(15)
C2E 0.0200(17) 0.0145(16) 0.0196(17) -0.0028(13) 0.0010(14) -0.0037(13)
C6E 0.0236(18) 0.0141(16) 0.0190(17) -0.0013(13) 0.0029(14) -0.0013(14)
C3E 0.0265(19) 0.028(2) 0.0221(18) -0.0043(15) 0.0080(16) -0.0040(16)
C1E 0.0150(15) 0.0149(16) 0.0126(15) 0.0031(12) -0.0018(13) -0.0025(13)
C4B 0.042(2) 0.0167(19) 0.032(2) 0.0077(15) 0.0076(18) -0.0024(17)
C3B 0.030(2) 0.0202(19) 0.028(2) -0.0002(15) 0.0004(17) -0.0066(16)
P2 0.0135(4) 0.0116(4) 0.0132(4) 0.0020(3) -0.0001(3) -0.0011(3)
C2D 0.0197(17) 0.030(2) 0.0195(18) 0.0017(15) 0.0003(15) 0.0010(15)
C2 0.0239(17) 0.0155(17) 0.0150(16) 0.0025(13) 0.0044(14) -0.0013(14)
C1D 0.0185(16) 0.0100(15) 0.0166(16) 0.0031(12) 0.0044(13) -0.0006(13)
C4D 0.0265(19) 0.030(2) 0.030(2) -0.0010(16) 0.0115(17) 0.0029(16)
C1C 0.0146(16) 0.0149(16) 0.0195(17) 0.0010(13) 0.0021(14) -0.0011(13)
C6C 0.0279(19) 0.0202(18) 0.0228(19) 0.0033(14) -0.0041(16) -0.0020(15)
C3D 0.033(2) 0.037(2) 0.0188(18) -0.0084(16) 0.0050(17) 0.0011(17)
C5C 0.033(2) 0.0153(18) 0.033(2) 0.0035(15) -0.0022(17) -0.0002(16)
C4C 0.039(2) 0.0128(17) 0.038(2) -0.0045(15) 0.0115(18) -0.0063(16)
C5D 0.0165(17) 0.034(2) 0.027(2) -0.0001(16) -0.0002(15) 0.0013(15)
C6D 0.0204(17) 0.0251(19) 0.0188(17) -0.0015(14) -0.0007(15) -0.0028(15)
C2C 0.052(3) 0.0172(18) 0.0194(18) 0.0033(14) 0.0068(18) -0.0073(17)
C3C 0.068(3) 0.022(2) 0.0182(19) -0.0040(15) 0.008(2) -0.014(2)

loop_
_atom_type_symbol
_atom_type_description
_atom_type_scat_dispersion_real
_atom_type_scat_dispersion_imag
_atom_type_scat_source
C C 0.0033 0.0016 'International Tables Vol C Tables 4.2.6.8 and 6.1.1.4'
H H 0.0000 0.0000 'International Tables Vol C Tables 4.2.6.8 and 6.1.1.4'
N N 0.0061 0.0033 'International Tables Vol C Tables 4.2.6.8 and 6.1.1.4'
O O 0.0106 0.0060 'International Tables Vol C Tables 4.2.6.8 and 6.1.1.4'
P P 0.1023 0.0942 'International Tables Vol C Tables 4.2.6.8 and 6.1.1.4'
Pr Pr -0.2180 2.8214 'International Tables Vol C Tables 4.2.6.8 and 6.1.1.4'

loop_
_geom_angle_atom_site_label_1
_geom_angle_atom_site_label_2
_geom_angle_atom_site_label_3
_geom_angle
_geom_angle_site_symmetry_1
_geom_angle_site_symmetry_3
_geom_angle_publ_flag
O2 Pr1 O1 153.21(8) . . ?
O2 Pr1 O3 88.05(8) . . ?
O1 Pr1 O3 83.27(7) . . ?
O2 Pr1 O11 125.68(8) . . ?
O1 Pr1 O11 80.07(8) . . ?
O3 Pr1 O11 92.10(8) . . ?
O2 Pr1 O32 72.09(8) . . ?
O1 Pr1 O32 126.44(8) . . ?
O3 Pr1 O32 145.18(8) . . ?
O11 Pr1 O32 77.89(9) . . ?
O2 Pr1 O21 80.96(8) . . ?
O1 Pr1 O21 85.21(8) . . ?
O3 Pr1 O21 129.67(7) . . ?
O11 Pr1 O21 133.54(8) . . ?
O32 Pr1 O21 76.22(8) . . ?
O2 Pr1 O12 77.96(8) . . ?
O1 Pr1 O12 123.80(8) . . ?
O3 Pr1 O12 76.11(7) . . ?
O11 Pr1 O12 49.77(8) . . ?
O32 Pr1 O12 72.00(8) . . ?
O21 Pr1 O12 145.94(8) . . ?
O2 Pr1 O22 75.74(8) . . ?
O1 Pr1 O22 77.83(8) . . ?
O3 Pr1 O22 80.37(7) . . ?
O11 Pr1 O22 157.32(8) . . ?
O32 Pr1 O22 119.88(8) . . ?
O21 Pr1 O22 49.30(8) . . ?
O12 Pr1 O22 145.06(8) . . ?
O2 Pr1 O31 116.03(7) . . ?
O1 Pr1 O31 77.47(7) . . ?
O3 Pr1 O31 155.14(7) . . ?
O11 Pr1 O31 69.35(8) . . ?
O32 Pr1 O31 49.12(8) . . ?
O21 Pr1 O31 64.48(7) . . ?
O12 Pr1 O31 101.77(7) . . ?
O22 Pr1 O31 110.26(7) . . ?
O2 Pr1 N10 101.46(8) . . ?
O1 Pr1 N10 103.02(8) . . ?
O3 Pr1 N10 85.34(8) . . ?
O11 Pr1 N10 24.89(8) . . ?
O32 Pr1 N10 71.54(8) . . ?
O21 Pr1 N10 144.96(8) . . ?
O12 Pr1 N10 25.01(8) . . ?
O22 Pr1 N10 165.50(8) . . ?
O31 Pr1 N10 83.87(8) . . ?
O2 Pr1 N20 75.53(8) . . ?
O1 Pr1 N20 82.33(8) . . ?
O3 Pr1 N20 105.05(7) . . ?
O11 Pr1 N20 153.74(8) . . ?
O32 Pr1 N20 97.45(8) . . ?
O21 Pr1 N20 24.68(7) . . ?
O12 Pr1 N20 153.39(8) . . ?
O22 Pr1 N20 24.73(7) . . ?
O31 Pr1 N20 87.92(7) . . ?
N10 Pr1 N20 168.92(7) . . ?
O2 Pr1 N30 93.54(7) . . ?
O1 Pr1 N30 102.19(7) . . ?
O3 Pr1 N30 162.78(7) . . ?
O11 Pr1 N30 73.07(8) . . ?
O32 Pr1 N30 24.44(7) . . ?
O21 Pr1 N30 67.42(7) . . ?
O12 Pr1 N30 87.44(7) . . ?
O22 Pr1 N30 116.64(7) . . ?
O31 Pr1 N30 24.73(7) . . ?
N10 Pr1 N30 77.54(7) . . ?
N20 Pr1 N30 91.92(7) . . ?
O3 P3 C1F 110.56(14) . . ?
O3 P3 C1E 111.25(14) . . ?
C1F P3 C1E 106.01(15) . . ?
O3 P3 C3 112.04(14) . . ?
C1F P3 C3 109.16(16) . . ?
C1E P3 C3 107.59(15) . . ?
O1 P1 C1 111.46(14) . . ?
O1 P1 C1B 111.83(14) . . ?
C1 P1 C1B 105.32(15) . . ?
O1 P1 C1A 110.14(14) . . ?
C1 P1 C1A 108.94(16) . . ?
C1B P1 C1A 109.00(15) . . ?
N20 O22 Pr1 95.33(17) . . ?
C6F C1F C2F 119.3(3) . . ?
C6F C1F P3 118.3(3) . . ?
C2F C1F P3 121.9(3) . . ?
N30 O31 Pr1 94.77(17) . . ?
N10 O12 Pr1 95.22(18) . . ?
P3 O3 Pr1 174.18(14) . . ?
O23 N20 O22 121.9(3) . . ?
O23 N20 O21 121.1(3) . . ?
O22 N20 O21 117.0(3) . . ?
O23 N20 Pr1 173.6(2) . . ?
O22 N20 Pr1 59.95(15) . . ?
O21 N20 Pr1 57.43(15) . . ?
N10 O11 Pr1 97.93(18) . . ?
P1 O1 Pr1 171.57(14) . . ?
C4A C5A C6A 120.3(4) . . ?
C2A C1A C6A 119.7(3) . . ?
C2A C1A P1 121.6(3) . . ?
C6A C1A P1 118.6(3) . . ?
P2 O2 Pr1 163.01(14) . . ?
N30 O32 Pr1 98.88(17) . . ?
C5A C6A C1A 119.7(4) . . ?
C3A C2A C1A 119.8(4) . . ?
C3F C4F C5F 120.2(4) . . ?
C5B C6B C1B 120.0(3) . . ?
C3B C2B C1B 120.3(3) . . ?
C3 C3 P3 111.9(3) 3_756 . ?
O33 N30 O32 120.9(3) . . ?
O33 N30 O31 122.1(3) . . ?
O32 N30 O31 117.0(3) . . ?
O33 N30 Pr1 175.0(2) . . ?
O32 N30 Pr1 56.68(15) . . ?
O31 N30 Pr1 60.50(15) . . ?
N20 O21 Pr1 97.89(17) . . ?
C5A C4A C3A 120.0(4) . . ?
O13 N10 O12 122.0(3) . . ?
O13 N10 O11 121.5(3) . . ?
O12 N10 O11 116.5(3) . . ?
O13 N10 Pr1 173.3(2) . . ?
O12 N10 Pr1 59.77(15) . . ?
O11 N10 Pr1 57.18(15) . . ?
C2 C1 P1 113.7(2) 4_666 . ?
C1F C6F C5F 119.4(4) . . ?
C4F C3F C2F 119.8(4) . . ?
C4F C5F C6F 120.5(4) . . ?
C3F C2F C1F 120.6(4) . . ?
C4A C3A C2A 120.4(4) . . ?
C4B C5B C6B 120.5(3) . . ?
C2B C1B C6B 119.2(3) . . ?
C2B C1B P1 118.7(2) . . ?
C6B C1B P1 122.1(3) . . ?
C4E C5E C6E 120.3(3) . . ?
C3E C4E C5E 120.5(3) . . ?
C1E C2E C3E 120.6(3) . . ?
C5E C6E C1E 119.3(3) . . ?
C4E C3E C2E 119.6(3) . . ?
C2E C1E C6E 119.7(3) . . ?
C2E C1E P3 118.5(2) . . ?
C6E C1E P3 121.7(3) . . ?
C5B C4B C3B 119.4(3) . . ?
C2B C3B C4B 120.4(3) . . ?
O2 P2 C1C 110.46(14) . . ?
O2 P2 C1D 110.15(14) . . ?
C1C P2 C1D 109.21(15) . . ?
O2 P2 C2 112.49(15) . . ?
C1C P2 C2 109.08(15) . . ?
C1D P2 C2 105.29(15) . . ?
C3D C2D C1D 120.3(3) . . ?
C1 C2 P2 111.3(2) 4_565 . ?
C2D C1D C6D 119.1(3) . . ?
C2D C1D P2 119.5(3) . . ?
C6D C1D P2 121.2(3) . . ?
C5D C4D C3D 119.7(3) . . ?
C2C C1C C6C 119.2(3) . . ?
C2C C1C P2 124.5(3) . . ?
C6C C1C P2 116.3(3) . . ?
C5C C6C C1C 120.5(3) . . ?
C2D C3D C4D 120.3(3) . . ?
C4C C5C C6C 120.1(3) . . ?
C5C C4C C3C 119.6(3) . . ?
C6D C5D C4D 120.5(3) . . ?
C5D C6D C1D 120.2(3) . . ?
C3C C2C C1C 120.1(3) . . ?
C2C C3C C4C 120.4(4) . . ?

loop_
_geom_bond_atom_site_label_1
_geom_bond_atom_site_label_2
_geom_bond_distance
_geom_bond_site_symmetry_2
_geom_bond_publ_flag
Pr1 O2 2.368(2) . ?
Pr1 O1 2.379(2) . ?
Pr1 O3 2.409(2) . ?
Pr1 O11 2.539(3) . ?
Pr1 O32 2.554(2) . ?
Pr1 O21 2.556(2) . ?
Pr1 O12 2.596(2) . ?
Pr1 O22 2.612(2) . ?
Pr1 O31 2.637(2) . ?
Pr1 N10 2.993(3) . ?
Pr1 N20 3.004(3) . ?
Pr1 N30 3.020(3) . ?
P3 O3 1.504(2) . ?
P3 C1F 1.802(3) . ?
P3 C1E 1.804(3) . ?
P3 C3 1.805(3) . ?
P1 O1 1.505(2) . ?
P1 C1 1.798(3) . ?
P1 C1B 1.801(3) . ?
P1 C1A 1.804(3) . ?
O22 N20 1.262(3) . ?
C1F C6F 1.384(5) . ?
C1F C2F 1.396(5) . ?
O31 N30 1.268(3) . ?
O12 N10 1.271(4) . ?
N20 O23 1.218(4) . ?
N20 O21 1.266(3) . ?
O11 N10 1.272(4) . ?
O13 N10 1.217(4) . ?
C5A C4A 1.378(7) . ?
C5A C6A 1.393(6) . ?
C1A C2A 1.393(5) . ?
C1A C6A 1.393(5) . ?
O2 P2 1.506(2) . ?
O32 N30 1.264(4) . ?
C2A C3A 1.387(6) . ?
C4F C3F 1.375(6) . ?
C4F C5F 1.377(7) . ?
C6B C5B 1.383(5) . ?
C6B C1B 1.398(5) . ?
C2B C3B 1.377(5) . ?
C2B C1B 1.390(5) . ?
O33 N30 1.227(4) . ?
C3 C3 1.539(6) 3_756 ?
C4A C3A 1.382(7) . ?
C1 C2 1.531(4) 4_666 ?
C6F C5F 1.396(6) . ?
C3F C2F 1.379(5) . ?
C5B C4B 1.382(5) . ?
C5E C4E 1.387(5) . ?
C5E C6E 1.390(5) . ?
C4E C3E 1.381(5) . ?
C2E C1E 1.388(5) . ?
C2E C3E 1.388(5) . ?
C6E C1E 1.403(5) . ?
C4B C3B 1.392(5) . ?
P2 C1C 1.797(3) . ?
P2 C1D 1.802(3) . ?
P2 C2 1.808(3) . ?
C2D C3D 1.384(5) . ?
C2D C1D 1.394(5) . ?
C2 C1 1.531(4) 4_565 ?
C1D C6D 1.400(5) . ?
C4D C5D 1.386(5) . ?
C4D C3D 1.386(5) . ?
C1C C2C 1.385(5) . ?
C1C C6C 1.394(5) . ?
C6C C5C 1.383(5) . ?
C5C C4C 1.377(5) . ?
C4C C3C 1.391(5) . ?
C5D C6D 1.380(5) . ?
C2C C3C 1.383(5) . ?
